data_4129220
loop_
_publ_author_name
'Rodriguez-Delgado, Antonio'
'Chen, Eugene Y.-X.'

_publ_section_title
;
 Single-site anionic polymerization. Monomeric ester enolaluminate
 propagator synthesis, molecular structure, and polymerization mechanism.
;
_journal_issue 3
_journal_name_full 'Journal of the American Chemical Society'
_journal_page_first 961
_journal_page_last 974
_journal_paper_doi 10.1021/ja044671z
_journal_volume 127
_journal_year 2005
_chemical_formula_sum 'C38 H62 Al Li O4'
_chemical_formula_weight 616.80
_space_group_IT_number 14
_space_group_name_Hall '-P 2yn'
_space_group_name_H-M_alt 'P 1 21/n 1'
_symmetry_cell_setting monoclinic
_symmetry_space_group_name_H-M 'P 1 21/n 1'
_atom_sites_solution_hydrogens geom
_atom_sites_solution_primary direct
_atom_sites_solution_secondary difmap
_audit_creation_method SHELXL-97
_cell_angle_alpha 90.00
_cell_angle_beta 93.528(16)
_cell_angle_gamma 90.00
_cell_formula_units_Z 4
_cell_length_a 9.119(7)
_cell_length_b 24.277(17)
_cell_length_c 17.121(12)
_cell_measurement_temperature 173(2)
_cell_volume 3783(5)
_computing_cell_refinement 'Bruker SMART'
_computing_data_collection 'Bruker SMART'
_computing_data_reduction 'Bruker SAINT'
_computing_molecular_graphics 'Bruker SHELXTL'
_computing_publication_material 'Bruker SHELXTL'
_computing_structure_refinement 'SHELXL-97 (Sheldrick, 1997)'
_computing_structure_solution 'SHELXS-97 (Sheldrick, 1990)'
_diffrn_ambient_temperature 173(2)
_diffrn_measured_fraction_theta_full 0.999
_diffrn_measured_fraction_theta_max 0.999
_diffrn_measurement_device_type 'CCD area detector'
_diffrn_measurement_method 'phi and omega scans'
_diffrn_radiation_monochromator graphite
_diffrn_radiation_source 'fine-focus sealed tube'
_diffrn_radiation_type MoK\a
_diffrn_radiation_wavelength 0.71073
_diffrn_reflns_av_R_equivalents 0.1117
_diffrn_reflns_av_sigmaI/netI 0.0772
_diffrn_reflns_limit_h_max 9
_diffrn_reflns_limit_h_min -9
_diffrn_reflns_limit_k_max 24
_diffrn_reflns_limit_k_min -24
_diffrn_reflns_limit_l_max 17
_diffrn_reflns_limit_l_min -17
_diffrn_reflns_number 18883
_diffrn_reflns_theta_full 20.81
_diffrn_reflns_theta_max 20.81
_diffrn_reflns_theta_min 2.06
_exptl_absorpt_coefficient_mu 0.088
_exptl_absorpt_correction_type none
_exptl_crystal_colour clear
_exptl_crystal_density_diffrn 1.083
_exptl_crystal_density_method 'not measured'
_exptl_crystal_description plates
_exptl_crystal_F_000 1352
_exptl_crystal_size_max 0.38
_exptl_crystal_size_mid 0.38
_exptl_crystal_size_min 0.10
_refine_diff_density_max 0.272
_refine_diff_density_min -0.268
_refine_diff_density_rms 0.044
_refine_ls_extinction_coef 0.0055(10)
_refine_ls_extinction_expression Fc^*^=kFc[1+0.001xFc^2^\l^3^/sin(2\q)]^-1/4^
_refine_ls_extinction_method SHELXL
_refine_ls_goodness_of_fit_ref 1.022
_refine_ls_hydrogen_treatment mixed
_refine_ls_matrix_type full
_refine_ls_number_parameters 398
_refine_ls_number_reflns 3955
_refine_ls_number_restraints 0
_refine_ls_restrained_S_all 1.022
_refine_ls_R_factor_all 0.0979
_refine_ls_R_factor_gt 0.0631
_refine_ls_shift/su_max 0.005
_refine_ls_shift/su_mean 0.001
_refine_ls_structure_factor_coef Fsqd
_refine_ls_weighting_details 'calc w=1/[\s^2^(Fo^2^)+(0.1000P)^2^+0.0000P] where P=(Fo^2^+2Fc^2^)/3'
_refine_ls_weighting_scheme calc
_refine_ls_wR_factor_gt 0.1522
_refine_ls_wR_factor_ref 0.1695
_reflns_number_gt 2831
_reflns_number_total 3955
_reflns_threshold_expression >2sigma(I)
_cod_data_source_file ja044671zsi20041020_030917.cif
_cod_data_source_block ec21m
_cod_depositor_comments
;
The following automatic conversions were performed:

data item '_symmetry_cell_setting' value 'Monoclinic' was changed to
'monoclinic' in accordance with the
/home/saulius/struct/COD-crude-data/automatic-downloads/DataCite-retrospective/ACS/depositions/lib/dictionaries/cif_core.dic
dictionary named 'cif_core.dic' version 2.4.2 last updated on
2011-04-26.

Automatic conversion script
Id: cif_fix_values 6909 2019-04-08 15:41:33Z antanas 
;
_cod_original_sg_symbol_H-M P2(1)/n
_cod_database_code 4129220

loop_
_symmetry_equiv_pos_as_xyz
'x, y, z'
'-x+1/2, y+1/2, -z+1/2'
'-x, -y, -z'
'x-1/2, -y-1/2, z-1/2'

loop_
_atom_site_label
_atom_site_type_symbol
_atom_site_fract_x
_atom_site_fract_y
_atom_site_fract_z
_atom_site_U_iso_or_equiv
_atom_site_adp_type
_atom_site_occupancy
_atom_site_symmetry_multiplicity
_atom_site_calc_flag
_atom_site_refinement_flags
Al Al 0.05933(14) 0.09972(6) 0.81957(7) 0.0334(4) Uani 1 1 d .
Li Li 0.2837(8) 0.2046(3) 0.8479(4) 0.044(2) Uani 1 1 d .
O1 O 0.2024(3) 0.13249(12) 0.88220(16) 0.0349(8) Uani 1 1 d .
O2 O 0.1108(3) 0.03386(12) 0.79320(16) 0.0344(8) Uani 1 1 d .
O3 O 0.0629(3) 0.14742(12) 0.74080(15) 0.0353(8) Uani 1 1 d .
O4 O 0.2659(3) 0.20268(13) 0.96097(16) 0.0422(9) Uani 1 1 d .
C1 C -0.1305(5) 0.09181(19) 0.8656(3) 0.0450(13) Uani 1 1 d .
H1A H -0.2002 0.0738 0.8279 0.067 Uiso 1 1 calc R
H1B H -0.1679 0.1283 0.8788 0.067 Uiso 1 1 calc R
H1C H -0.1185 0.0693 0.9131 0.067 Uiso 1 1 calc R
C2 C 0.1669(5) -0.00110(18) 0.7407(3) 0.0318(12) Uani 1 1 d .
C3 C 0.3057(5) -0.02668(17) 0.7591(2) 0.0279(11) Uani 1 1 d .
C4 C 0.3744(5) -0.05126(18) 0.6973(3) 0.0361(12) Uani 1 1 d .
H4A H 0.4706 -0.0657 0.7068 0.043 Uiso 1 1 calc R
C5 C 0.3080(5) -0.05537(18) 0.6229(3) 0.0368(12) Uani 1 1 d .
C6 C 0.1618(5) -0.03979(18) 0.6128(3) 0.0382(13) Uani 1 1 d .
H6A H 0.1113 -0.0466 0.5635 0.046 Uiso 1 1 calc R
C7 C 0.0852(5) -0.01483(17) 0.6706(3) 0.0304(11) Uani 1 1 d .
C8 C 0.3885(5) -0.0802(2) 0.5564(3) 0.0547(15) Uani 1 1 d .
H8A H 0.4900 -0.0885 0.5746 0.082 Uiso 1 1 calc R
H8B H 0.3884 -0.0538 0.5129 0.082 Uiso 1 1 calc R
H8C H 0.3390 -0.1141 0.5385 0.082 Uiso 1 1 calc R
C9 C 0.3737(5) -0.03117(18) 0.8435(2) 0.0335(12) Uani 1 1 d .
C10 C 0.2572(5) -0.0537(2) 0.8959(3) 0.0436(13) Uani 1 1 d .
H10A H 0.2189 -0.0886 0.8745 0.065 Uiso 1 1 calc R
H10B H 0.1766 -0.0271 0.8979 0.065 Uiso 1 1 calc R
H10C H 0.3014 -0.0597 0.9488 0.065 Uiso 1 1 calc R
C11 C 0.5013(5) -0.0726(2) 0.8499(3) 0.0479(14) Uani 1 1 d .
H11A H 0.4666 -0.1087 0.8308 0.072 Uiso 1 1 calc R
H11B H 0.5382 -0.0759 0.9047 0.072 Uiso 1 1 calc R
H11C H 0.5806 -0.0598 0.8183 0.072 Uiso 1 1 calc R
C12 C 0.4361(5) 0.02378(19) 0.8757(3) 0.0452(13) Uani 1 1 d .
H12A H 0.3585 0.0518 0.8727 0.068 Uiso 1 1 calc R
H12B H 0.5169 0.0356 0.8445 0.068 Uiso 1 1 calc R
H12C H 0.4724 0.0189 0.9303 0.068 Uiso 1 1 calc R
C13 C -0.0837(5) -0.00678(18) 0.6585(2) 0.0362(12) Uani 1 1 d .
C14 C -0.1574(5) -0.0277(2) 0.7310(3) 0.0488(14) Uani 1 1 d .
H14A H -0.1215 -0.0064 0.7769 0.073 Uiso 1 1 calc R
H14B H -0.1336 -0.0667 0.7393 0.073 Uiso 1 1 calc R
H14C H -0.2641 -0.0233 0.7232 0.073 Uiso 1 1 calc R
C15 C -0.1485(5) -0.0419(2) 0.5890(3) 0.0496(14) Uani 1 1 d .
H15A H -0.1057 -0.0301 0.5407 0.074 Uiso 1 1 calc R
H15B H -0.2554 -0.0370 0.5838 0.074 Uiso 1 1 calc R
H15C H -0.1255 -0.0808 0.5987 0.074 Uiso 1 1 calc R
C16 C -0.1298(5) 0.05268(19) 0.6412(3) 0.0456(14) Uani 1 1 d .
H16A H -0.0923 0.0765 0.6842 0.068 Uiso 1 1 calc R
H16B H -0.2373 0.0550 0.6362 0.068 Uiso 1 1 calc R
H16C H -0.0894 0.0647 0.5923 0.068 Uiso 1 1 calc R
C17 C 0.2058(5) 0.14889(19) 0.9572(3) 0.0322(12) Uani 1 1 d .
C18 C 0.4070(6) 0.2083(2) 1.0070(3) 0.0642(17) Uani 1 1 d .
H18A H 0.3996 0.1893 1.0585 0.077 Uiso 1 1 calc R
C19 C 0.4258(9) 0.2693(3) 1.0212(4) 0.129(3) Uani 1 1 d .
H19A H 0.3439 0.2831 1.0501 0.194 Uiso 1 1 calc R
H19B H 0.4273 0.2885 0.9709 0.194 Uiso 1 1 calc R
H19C H 0.5185 0.2760 1.0518 0.194 Uiso 1 1 calc R
C20 C 0.5270(6) 0.1816(3) 0.9640(4) 0.109(3) Uani 1 1 d .
H20A H 0.5074 0.1420 0.9588 0.163 Uiso 1 1 calc R
H20B H 0.6216 0.1873 0.9932 0.163 Uiso 1 1 calc R
H20C H 0.5301 0.1981 0.9118 0.163 Uiso 1 1 calc R
C21 C 0.1577(5) 0.12351(19) 1.0192(3) 0.0358(12) Uani 1 1 d .
C22 C 0.1419(5) 0.1528(2) 1.0957(3) 0.0524(14) Uani 1 1 d .
H22A H 0.1736 0.1911 1.0910 0.079 Uiso 1 1 calc R
H22B H 0.2028 0.1344 1.1370 0.079 Uiso 1 1 calc R
H22C H 0.0388 0.1518 1.1088 0.079 Uiso 1 1 calc R
C23 C 0.1144(6) 0.0641(2) 1.0166(3) 0.0499(14) Uani 1 1 d .
H23A H 0.1299 0.0491 0.9646 0.075 Uiso 1 1 calc R
H23B H 0.0105 0.0607 1.0273 0.075 Uiso 1 1 calc R
H23C H 0.1745 0.0437 1.0562 0.075 Uiso 1 1 calc R
C24 C 0.1357(5) 0.19608(19) 0.7380(2) 0.0312(11) Uani 1 1 d .
C25 C 0.0778(5) 0.24457(19) 0.7723(2) 0.0327(12) Uani 1 1 d .
C26 C 0.1737(5) 0.28887(19) 0.7859(2) 0.0359(12) Uani 1 1 d .
H26A H 0.1425 0.3189 0.8213 0.043 Uiso 1 1 calc R
C27 C 0.3183(5) 0.28964(18) 0.7640(3) 0.0347(12) Uani 1 1 d .
C28 C 0.3615(5) 0.24548(19) 0.7205(2) 0.0360(12) Uani 1 1 d .
H28A H 0.4679 0.2430 0.7099 0.043 Uiso 1 1 calc R
C29 C 0.2744(5) 0.19860(18) 0.7045(2) 0.0318(12) Uani 1 1 d .
C30 C 0.4179(5) 0.33821(19) 0.7831(3) 0.0474(14) Uani 1 1 d .
H30A H 0.4090 0.3649 0.7402 0.071 Uiso 1 1 calc R
H30B H 0.5198 0.3255 0.7900 0.071 Uiso 1 1 calc R
H30C H 0.3893 0.3557 0.8315 0.071 Uiso 1 1 calc R
C31 C -0.0810(5) 0.25104(18) 0.7994(3) 0.0377(12) Uani 1 1 d .
C32 C -0.1304(5) 0.3111(2) 0.7889(3) 0.0589(16) Uani 1 1 d .
H32A H -0.0622 0.3352 0.8194 0.088 Uiso 1 1 calc R
H32B H -0.2294 0.3154 0.8073 0.088 Uiso 1 1 calc R
H32C H -0.1311 0.3211 0.7335 0.088 Uiso 1 1 calc R
C33 C -0.1943(5) 0.2167(2) 0.7499(3) 0.0516(14) Uani 1 1 d .
H33A H -0.1681 0.1776 0.7538 0.077 Uiso 1 1 calc R
H33B H -0.1948 0.2284 0.6951 0.077 Uiso 1 1 calc R
H33C H -0.2922 0.2222 0.7692 0.077 Uiso 1 1 calc R
C34 C -0.0828(5) 0.2370(2) 0.8858(3) 0.0488(14) Uani 1 1 d .
H34A H -0.0513 0.1987 0.8941 0.073 Uiso 1 1 calc R
H34B H -0.1826 0.2416 0.9030 0.073 Uiso 1 1 calc R
H34C H -0.0156 0.2616 0.9160 0.073 Uiso 1 1 calc R
C35 C 0.3383(5) 0.15233(18) 0.6550(2) 0.0378(13) Uani 1 1 d .
C36 C 0.2199(5) 0.1247(2) 0.6012(3) 0.0563(15) Uani 1 1 d .
H36A H 0.1431 0.1096 0.6327 0.084 Uiso 1 1 calc R
H36B H 0.2641 0.0947 0.5722 0.084 Uiso 1 1 calc R
H36C H 0.1768 0.1518 0.5642 0.084 Uiso 1 1 calc R
C37 C 0.4561(6) 0.1742(2) 0.6028(3) 0.0608(16) Uani 1 1 d .
H37A H 0.4943 0.1438 0.5724 0.091 Uiso 1 1 calc R
H37B H 0.5365 0.1906 0.6356 0.091 Uiso 1 1 calc R
H37C H 0.4129 0.2022 0.5672 0.091 Uiso 1 1 calc R
C38 C 0.4121(6) 0.1090(2) 0.7096(3) 0.0526(14) Uani 1 1 d .
H38A H 0.3397 0.0940 0.7439 0.079 Uiso 1 1 calc R
H38B H 0.4925 0.1262 0.7414 0.079 Uiso 1 1 calc R
H38C H 0.4511 0.0792 0.6783 0.079 Uiso 1 1 calc R

loop_
_atom_site_aniso_label
_atom_site_aniso_U_11
_atom_site_aniso_U_22
_atom_site_aniso_U_33
_atom_site_aniso_U_23
_atom_site_aniso_U_13
_atom_site_aniso_U_12
Al 0.0305(8) 0.0367(9) 0.0330(8) -0.0012(7) 0.0022(6) -0.0023(7)
Li 0.040(5) 0.056(6) 0.033(5) 0.000(4) -0.003(4) 0.000(4)
O1 0.0352(19) 0.043(2) 0.0261(19) -0.0044(15) 0.0010(14) -0.0041(15)
O2 0.0348(18) 0.0364(19) 0.0315(18) -0.0024(16) -0.0018(15) -0.0009(15)
O3 0.0334(18) 0.038(2) 0.0344(18) 0.0002(15) -0.0002(14) -0.0047(16)
O4 0.052(2) 0.040(2) 0.0336(18) -0.0031(15) -0.0027(16) -0.0088(17)
C1 0.051(3) 0.035(3) 0.050(3) -0.003(2) 0.010(3) -0.005(3)
C2 0.037(3) 0.033(3) 0.025(3) -0.003(2) 0.004(2) -0.003(2)
C3 0.021(3) 0.034(3) 0.028(3) 0.002(2) 0.000(2) -0.005(2)
C4 0.034(3) 0.038(3) 0.037(3) 0.005(2) 0.008(3) 0.004(2)
C5 0.039(3) 0.043(3) 0.029(3) 0.001(2) 0.004(3) -0.004(2)
C6 0.043(3) 0.044(3) 0.027(3) 0.003(2) -0.003(3) -0.008(3)
C7 0.031(3) 0.034(3) 0.027(3) 0.001(2) -0.001(2) -0.001(2)
C8 0.051(3) 0.077(4) 0.037(3) -0.001(3) 0.005(3) 0.013(3)
C9 0.027(3) 0.041(3) 0.032(3) -0.002(2) -0.001(2) 0.002(2)
C10 0.042(3) 0.055(3) 0.034(3) 0.001(2) 0.005(2) 0.003(3)
C11 0.043(3) 0.065(4) 0.036(3) 0.005(3) -0.002(2) 0.006(3)
C12 0.045(3) 0.054(4) 0.035(3) 0.002(3) -0.006(2) -0.004(3)
C13 0.037(3) 0.035(3) 0.036(3) 0.003(2) -0.005(2) -0.005(2)
C14 0.035(3) 0.060(4) 0.051(3) -0.001(3) 0.003(3) -0.008(3)
C15 0.041(3) 0.055(4) 0.050(3) -0.008(3) -0.013(3) -0.007(3)
C16 0.037(3) 0.052(4) 0.045(3) -0.001(3) -0.012(2) -0.002(3)
C17 0.035(3) 0.033(3) 0.027(3) -0.004(2) -0.002(2) 0.001(2)
C18 0.063(4) 0.086(5) 0.041(3) 0.020(3) -0.018(3) -0.039(4)
C19 0.199(9) 0.104(6) 0.080(5) -0.002(4) -0.032(5) -0.105(6)
C20 0.042(4) 0.181(8) 0.100(5) 0.029(5) -0.008(4) -0.027(5)
C21 0.037(3) 0.040(3) 0.030(3) -0.004(2) 0.001(2) -0.006(2)
C22 0.051(3) 0.072(4) 0.035(3) -0.003(3) 0.003(2) -0.007(3)
C23 0.059(4) 0.055(4) 0.036(3) 0.003(3) 0.007(3) -0.007(3)
C24 0.036(3) 0.031(3) 0.025(3) -0.001(2) -0.001(2) -0.006(3)
C25 0.032(3) 0.033(3) 0.032(3) 0.003(2) -0.005(2) -0.002(3)
C26 0.040(3) 0.036(3) 0.032(3) -0.002(2) 0.004(2) 0.002(3)
C27 0.036(3) 0.034(3) 0.035(3) -0.003(2) 0.006(2) -0.006(2)
C28 0.033(3) 0.041(3) 0.034(3) -0.002(3) 0.001(2) 0.003(3)
C29 0.035(3) 0.036(3) 0.024(3) 0.001(2) 0.001(2) 0.000(3)
C30 0.043(3) 0.045(3) 0.055(3) -0.004(3) 0.006(3) -0.011(3)
C31 0.029(3) 0.041(3) 0.043(3) 0.002(2) 0.001(2) 0.002(2)
C32 0.032(3) 0.054(4) 0.092(4) 0.015(3) 0.010(3) 0.011(3)
C33 0.024(3) 0.071(4) 0.059(3) -0.004(3) 0.000(3) 0.000(3)
C34 0.039(3) 0.060(4) 0.048(3) -0.010(3) 0.011(3) -0.003(3)
C35 0.041(3) 0.041(3) 0.031(3) -0.005(2) 0.006(2) -0.002(3)
C36 0.053(3) 0.070(4) 0.046(3) -0.021(3) 0.001(3) -0.001(3)
C37 0.079(4) 0.056(4) 0.052(3) -0.011(3) 0.037(3) -0.010(3)
C38 0.056(3) 0.049(3) 0.053(3) -0.006(3) 0.005(3) 0.014(3)

loop_
_atom_type_symbol
_atom_type_description
_atom_type_scat_dispersion_real
_atom_type_scat_dispersion_imag
_atom_type_scat_source
C C 0.0033 0.0016 'International Tables Vol C Tables 4.2.6.8 and 6.1.1.4'
H H 0.0000 0.0000 'International Tables Vol C Tables 4.2.6.8 and 6.1.1.4'
Li Li -0.0003 0.0001 'International Tables Vol C Tables 4.2.6.8 and 6.1.1.4'
O O 0.0106 0.0060 'International Tables Vol C Tables 4.2.6.8 and 6.1.1.4'
Al Al 0.0645 0.0514 'International Tables Vol C Tables 4.2.6.8 and 6.1.1.4'

loop_
_geom_angle_atom_site_label_1
_geom_angle_atom_site_label_2
_geom_angle_atom_site_label_3
_geom_angle
O2 Al O3 112.63(15)
O2 Al O1 111.14(15)
O3 Al O1 96.66(15)
O2 Al C1 105.96(18)
O3 Al C1 115.31(18)
O1 Al C1 115.21(18)
O4 Li O1 68.5(3)
O4 Li C24 137.9(4)
O1 Li C24 87.2(3)
O4 Li C25 115.5(4)
O1 Li C25 102.7(3)
C24 Li C25 35.44(18)
O4 Li C17 35.30(18)
O1 Li C17 33.23(17)
C24 Li C17 113.6(4)
C25 Li C17 112.3(3)
O4 Li C29 171.8(4)
O1 Li C29 104.6(3)
C24 Li C29 34.81(18)
C25 Li C29 60.7(2)
C17 Li C29 137.6(4)
O4 Li C26 112.7(4)
O1 Li C26 134.2(4)
C24 Li C26 61.0(2)
C25 Li C26 33.05(17)
C17 Li C26 130.7(3)
C29 Li C26 68.5(2)
O4 Li C28 154.9(4)
O1 Li C28 136.3(4)
C24 Li C28 60.2(2)
C25 Li C28 68.4(2)
C17 Li C28 169.3(4)
C29 Li C28 32.65(16)
C26 Li C28 55.8(2)
O4 Li C27 126.8(4)
O1 Li C27 159.3(4)
C24 Li C27 72.1(3)
C25 Li C27 59.4(2)
C17 Li C27 158.5(4)
C29 Li C27 58.8(2)
C26 Li C27 32.11(17)
C28 Li C27 31.42(16)
C17 O1 Al 131.8(3)
C17 O1 Li 92.0(3)
Al O1 Li 118.3(3)
C2 O2 Al 150.1(3)
C24 O3 Al 128.7(3)
C17 O4 C18 115.6(3)
C17 O4 Li 91.8(3)
C18 O4 Li 113.9(4)
O2 C2 C7 120.6(4)
O2 C2 C3 119.3(4)
C7 C2 C3 119.9(4)
C4 C3 C2 116.9(4)
C4 C3 C9 120.5(4)
C2 C3 C9 122.5(4)
C5 C4 C3 122.6(4)
C4 C5 C6 117.4(4)
C4 C5 C8 121.1(4)
C6 C5 C8 121.4(4)
C7 C6 C5 123.6(4)
C6 C7 C2 116.6(4)
C6 C7 C13 119.9(4)
C2 C7 C13 123.4(4)
C10 C9 C11 105.9(4)
C10 C9 C12 110.7(4)
C11 C9 C12 106.3(4)
C10 C9 C3 108.7(3)
C11 C9 C3 111.8(4)
C12 C9 C3 113.1(4)
C16 C13 C14 109.9(4)
C16 C13 C15 106.5(4)
C14 C13 C15 105.9(4)
C16 C13 C7 113.8(4)
C14 C13 C7 109.2(4)
C15 C13 C7 111.2(4)
C21 C17 O1 129.7(4)
C21 C17 O4 122.6(4)
O1 C17 O4 107.7(4)
C21 C17 Li 174.0(4)
O1 C17 Li 54.8(3)
O4 C17 Li 52.9(3)
O4 C18 C20 109.6(4)
O4 C18 C19 105.3(5)
C20 C18 C19 115.0(6)
C17 C21 C23 121.7(4)
C17 C21 C22 122.1(4)
C23 C21 C22 116.2(4)
O3 C24 C29 120.0(4)
O3 C24 C25 120.5(4)
C29 C24 C25 119.3(4)
O3 C24 Li 108.6(3)
C29 C24 Li 80.3(3)
C25 C24 Li 78.4(3)
C26 C25 C24 117.3(4)
C26 C25 C31 117.2(4)
C24 C25 C31 125.4(4)
C26 C25 Li 76.2(3)
C24 C25 Li 66.1(3)
C31 C25 Li 125.9(3)
C27 C26 C25 123.9(4)
C27 C26 Li 76.3(3)
C25 C26 Li 70.7(3)
C28 C27 C26 116.2(4)
C28 C27 C30 122.5(4)
C26 C27 C30 121.2(4)
C28 C27 Li 73.9(3)
C26 C27 Li 71.6(3)
C30 C27 Li 127.2(3)
C27 C28 C29 124.0(4)
C27 C28 Li 74.7(3)
C29 C28 Li 70.5(3)
C28 C29 C24 117.5(4)
C28 C29 C35 118.0(4)
C24 C29 C35 124.4(4)
C28 C29 Li 76.8(3)
C24 C29 Li 64.9(3)
C35 C29 Li 126.9(3)
C34 C31 C32 107.9(4)
C34 C31 C33 111.5(4)
C32 C31 C33 105.5(4)
C34 C31 C25 109.5(4)
C32 C31 C25 109.5(4)
C33 C31 C25 112.7(4)
C36 C35 C38 109.4(4)
C36 C35 C37 107.2(4)
C38 C35 C37 107.2(4)
C36 C35 C29 112.0(4)
C38 C35 C29 109.3(4)
C37 C35 C29 111.7(4)

loop_
_geom_bond_atom_site_label_1
_geom_bond_atom_site_label_2
_geom_bond_distance
Al O2 1.734(3)
Al O3 1.779(3)
Al O1 1.820(3)
Al C1 1.955(5)
Li O4 1.954(8)
Li O1 2.002(9)
Li C24 2.256(8)
Li C25 2.417(9)
Li C17 2.449(9)
Li C29 2.456(8)
Li C26 2.488(9)
Li C28 2.536(9)
Li C27 2.547(9)
O1 C17 1.343(5)
O2 C2 1.359(5)
O3 C24 1.357(5)
O4 C17 1.416(5)
O4 C18 1.474(6)
C2 C7 1.412(6)
C2 C3 1.428(6)
C3 C4 1.396(6)
C3 C9 1.542(6)
C4 C5 1.379(6)
C5 C6 1.387(6)
C5 C8 1.517(6)
C6 C7 1.386(6)
C7 C13 1.554(6)
C9 C10 1.533(6)
C9 C11 1.537(6)
C9 C12 1.539(6)
C13 C16 1.527(6)
C13 C14 1.535(6)
C13 C15 1.551(6)
C17 C21 1.325(6)
C18 C20 1.503(8)
C18 C19 1.508(8)
C21 C23 1.495(6)
C21 C22 1.505(6)
C24 C29 1.422(6)
C24 C25 1.431(6)
C25 C26 1.397(6)
C25 C31 1.556(6)
C26 C27 1.393(6)
C27 C28 1.376(6)
C27 C30 1.511(6)
C28 C29 1.405(6)
C29 C35 1.542(6)
C31 C34 1.519(6)
C31 C32 1.534(6)
C31 C33 1.542(6)
C35 C36 1.530(6)
C35 C38 1.534(6)
C35 C37 1.534(6)
